data_7214222
loop_
_publ_author_name
'D\'eniz, Mariadel'
'Hern\'andez-Rodr\'iguez, Irene'
'Pas\'an, Jorge'
'Fabelo, Oscar'
'Ca\~nadillas-Delgado, Laura'
'Vallejo, Julia'
'Julve, Miguel'
'Lloret, Francesc'
'Ruiz-P\'erez, Catalina'

_publ_section_title
;
 Syntheses, crystal structures and magnetic properties of five new
 manganese(ii) complexes: influence of the conformation of different
 alkyl/aryl substituted malonate ligands on the crystal packing
;
_journal_issue 13
_journal_name_full CrystEngComm
_journal_page_first 2766
_journal_paper_doi 10.1039/c3ce42086h
_journal_volume 16
_journal_year 2014
_chemical_formula_sum 'C7 H12 Mn O5'
_chemical_formula_weight 231.11
_chemical_name_systematic
;
 ?
;
_space_group_IT_number 14
_symmetry_cell_setting monoclinic
_symmetry_space_group_name_Hall '-P 2yab'
_symmetry_space_group_name_H-M 'P 1 21/a 1'
_atom_sites_solution_hydrogens geom
_atom_sites_solution_primary direct
_atom_sites_solution_secondary difmap
_audit_creation_method SHELXL-97
_cell_angle_alpha 90.00
_cell_angle_beta 102.204(7)
_cell_angle_gamma 90.00
_cell_formula_units_Z 4
_cell_length_a 7.9692(9)
_cell_length_b 9.1132(8)
_cell_length_c 12.9102(11)
_cell_measurement_temperature 293(2)
_cell_volume 916.41(15)
_computing_cell_refinement 'Dirax/lsq (Duisenberg & Schreurs, 1989-2000)'
_computing_data_collection 'Collect (Nonius BV, 1997-2000)'
_computing_data_reduction 'EvalCCD (Duisenberg & Schreurs 1990-2000)'
_computing_structure_refinement 'SHELXL-97 (Sheldrick, 1997)'
_computing_structure_solution 'SHELXS-97 (Sheldrick, 1997)'
_diffrn_ambient_temperature 293(2)
_diffrn_detector 'CCD plate'
_diffrn_detector_area_resol_mean 9
_diffrn_measured_fraction_theta_full 0.987
_diffrn_measured_fraction_theta_max 0.987
_diffrn_measurement_device '95mm CCD camera on \k-goniostat'
_diffrn_measurement_device_type KappaCCD
_diffrn_measurement_method 'CCD rotation images, thick slices'
_diffrn_radiation_monochromator 'horizonally mounted graphite crystal'
_diffrn_radiation_probe x-ray
_diffrn_radiation_source 'fine-focus sealed tube'
_diffrn_radiation_type MoK\a
_diffrn_radiation_wavelength 0.71073
_diffrn_reflns_av_R_equivalents 0.0527
_diffrn_reflns_av_sigmaI/netI 0.0873
_diffrn_reflns_limit_h_max 8
_diffrn_reflns_limit_h_min -10
_diffrn_reflns_limit_k_max 11
_diffrn_reflns_limit_k_min -10
_diffrn_reflns_limit_l_max 11
_diffrn_reflns_limit_l_min -16
_diffrn_reflns_number 5257
_diffrn_reflns_theta_full 27.50
_diffrn_reflns_theta_max 27.50
_diffrn_reflns_theta_min 3.56
_diffrn_source 'Enraf Nonius FR590'
_exptl_absorpt_coefficient_mu 1.428
_exptl_absorpt_correction_type none
_exptl_crystal_colour Colourless
_exptl_crystal_density_diffrn 1.675
_exptl_crystal_density_method 'not measured'
_exptl_crystal_description Prism
_exptl_crystal_F_000 476
_exptl_crystal_size_max 0.20
_exptl_crystal_size_mid 0.12
_exptl_crystal_size_min 0.08
_refine_diff_density_max 0.382
_refine_diff_density_min -0.409
_refine_diff_density_rms 0.095
_refine_ls_extinction_method none
_refine_ls_goodness_of_fit_ref 1.019
_refine_ls_hydrogen_treatment mixed
_refine_ls_matrix_type full
_refine_ls_number_parameters 126
_refine_ls_number_reflns 2084
_refine_ls_number_restraints 3
_refine_ls_restrained_S_all 1.019
_refine_ls_R_factor_all 0.0961
_refine_ls_R_factor_gt 0.0473
_refine_ls_shift/su_max 0.000
_refine_ls_shift/su_mean 0.000
_refine_ls_structure_factor_coef Fsqd
_refine_ls_weighting_details 'calc w=1/[\s^2^(Fo^2^)+(0.0271P)^2^+0.3341P] where P=(Fo^2^+2Fc^2^)/3'
_refine_ls_weighting_scheme calc
_refine_ls_wR_factor_gt 0.0757
_refine_ls_wR_factor_ref 0.0867
_reflns_number_gt 1376
_reflns_number_total 2084
_reflns_threshold_expression >2sigma(I)
_cod_data_source_file c3ce42086h2.cif
_cod_data_source_block shelxl
_cod_depositor_comments
;
The following automatic conversions were performed:

'_symmetry_cell_setting' value 'Monoclinic' changed to 'monoclinic'
according to
/usr/data/users/saulius/crontab/automatic-downloads/current/RSC/lib/dictionaries/cif_core.dic
dictionary named 'cif_core.dic' version 2.4.2 from 2011-04-26.

Automatic conversion script
Id: cif_fix_values 2281 2013-09-26 08:29:07Z andrius 
;
_cod_original_sg_symbol_H-M P21/a
_cod_database_code 7214222

loop_
_symmetry_equiv_pos_as_xyz
'x, y, z'
'-x+1/2, y+1/2, -z'
'-x, -y, -z'
'x-1/2, -y-1/2, z'

loop_
_atom_site_label
_atom_site_type_symbol
_atom_site_fract_x
_atom_site_fract_y
_atom_site_fract_z
_atom_site_U_iso_or_equiv
_atom_site_adp_type
_atom_site_occupancy
_atom_site_symmetry_multiplicity
_atom_site_calc_flag
_atom_site_refinement_flags
Mn1 Mn 0.49247(6) 0.84978(5) 0.08484(4) 0.01928(16) Uani 1 1 d .
O4 O 0.3874(3) 1.0791(2) 0.04670(17) 0.0204(5) Uani 1 1 d .
O2 O 0.3127(3) 0.8502(2) 0.18529(18) 0.0247(5) Uani 1 1 d .
O1W O 0.7119(3) 0.9676(3) 0.1800(2) 0.0304(6) Uani 1 1 d D
C3 C 0.2729(4) 1.1532(3) 0.0786(2) 0.0162(7) Uani 1 1 d .
O3 O 0.2282(3) 1.2789(2) 0.04419(18) 0.0242(6) Uani 1 1 d .
C2 C 0.1946(4) 1.0926(3) 0.1678(3) 0.0188(7) Uani 1 1 d .
H2 H 0.0792 1.1341 0.1605 0.028 Uiso 1 1 calc R
C1 C 0.1787(4) 0.9256(3) 0.1608(3) 0.0188(7) Uani 1 1 d .
O1 O 0.0309(3) 0.8726(2) 0.1306(2) 0.0313(6) Uani 1 1 d .
C4 C 0.3040(5) 1.1436(3) 0.2737(3) 0.0297(8) Uani 1 1 d .
H4A H 0.4193 1.1051 0.2805 0.045 Uiso 1 1 calc R
H4B H 0.3115 1.2498 0.2731 0.045 Uiso 1 1 calc R
C5 C 0.2355(5) 1.0967(4) 0.3699(3) 0.0408(10) Uani 1 1 d .
H5B H 0.1162 1.1259 0.3603 0.061 Uiso 1 1 calc R
H5A H 0.2408 0.9906 0.3760 0.061 Uiso 1 1 calc R
C6 C 0.3372(7) 1.1644(5) 0.4706(3) 0.0629(14) Uani 1 1 d .
H6B H 0.3308 1.2703 0.4636 0.094 Uiso 1 1 calc R
H6A H 0.4567 1.1365 0.4783 0.094 Uiso 1 1 calc R
C7 C 0.2786(8) 1.1213(5) 0.5706(4) 0.0831(18) Uani 1 1 d .
H7A H 0.3500 1.1687 0.6305 0.125 Uiso 1 1 calc R
H7B H 0.2872 1.0168 0.5796 0.125 Uiso 1 1 calc R
H7C H 0.1616 1.1512 0.5651 0.125 Uiso 1 1 calc R
H1WA H 0.808(3) 0.923(4) 0.181(3) 0.059(14) Uiso 1 1 d D
H1WB H 0.718(5) 1.051(3) 0.145(4) 0.10(2) Uiso 1 1 d D

loop_
_atom_site_aniso_label
_atom_site_aniso_U_11
_atom_site_aniso_U_22
_atom_site_aniso_U_33
_atom_site_aniso_U_23
_atom_site_aniso_U_13
_atom_site_aniso_U_12
Mn1 0.0188(3) 0.0145(2) 0.0263(3) 0.0009(2) 0.0087(2) -0.0006(2)
O4 0.0211(12) 0.0155(11) 0.0287(15) 0.0017(10) 0.0145(11) 0.0034(9)
O2 0.0270(12) 0.0197(11) 0.0312(15) 0.0027(11) 0.0145(11) 0.0027(10)
O1W 0.0272(15) 0.0310(14) 0.0326(18) -0.0055(12) 0.0054(12) 0.0013(11)
C3 0.0150(15) 0.0151(14) 0.0168(18) -0.0064(15) -0.0003(13) -0.0052(14)
O3 0.0262(13) 0.0167(11) 0.0301(16) 0.0039(10) 0.0070(11) 0.0051(10)
C2 0.0174(16) 0.0154(14) 0.026(2) -0.0019(14) 0.0114(15) 0.0011(13)
C1 0.0253(19) 0.0153(15) 0.020(2) 0.0008(13) 0.0136(15) 0.0004(14)
O1 0.0196(13) 0.0217(12) 0.0549(18) -0.0094(11) 0.0131(12) -0.0069(10)
C4 0.046(2) 0.0204(16) 0.024(2) -0.0034(16) 0.0090(17) -0.0010(16)
C5 0.062(3) 0.039(2) 0.025(3) 0.0014(18) 0.016(2) 0.0050(19)
C6 0.108(4) 0.053(3) 0.027(3) -0.002(2) 0.012(3) 0.002(3)
C7 0.142(5) 0.083(4) 0.027(3) 0.002(3) 0.023(3) 0.024(3)

loop_
_atom_type_symbol
_atom_type_description
_atom_type_scat_dispersion_real
_atom_type_scat_dispersion_imag
_atom_type_scat_source
C C 0.0033 0.0016 'International Tables Vol C Tables 4.2.6.8 and 6.1.1.4'
H H 0.0000 0.0000 'International Tables Vol C Tables 4.2.6.8 and 6.1.1.4'
Mn Mn 0.3368 0.7283 'International Tables Vol C Tables 4.2.6.8 and 6.1.1.4'
O O 0.0106 0.0060 'International Tables Vol C Tables 4.2.6.8 and 6.1.1.4'

loop_
_geom_angle_atom_site_label_1
_geom_angle_atom_site_label_2
_geom_angle_atom_site_label_3
_geom_angle
_geom_angle_site_symmetry_1
_geom_angle_site_symmetry_3
O1 Mn1 O2 84.72(8) 4_675 .
O1 Mn1 O1W 105.17(9) 4_675 .
O2 Mn1 O1W 102.59(9) . .
O1 Mn1 O4 115.71(8) 4_675 3_675
O2 Mn1 O4 157.40(8) . 3_675
O1W Mn1 O4 82.14(9) . 3_675
O1 Mn1 O3 88.62(9) 4_675 2_545
O2 Mn1 O3 85.99(8) . 2_545
O1W Mn1 O3 164.24(9) . 2_545
O4 Mn1 O3 85.02(8) 3_675 2_545
O1 Mn1 O4 165.76(8) 4_675 .
O2 Mn1 O4 82.26(8) . .
O1W Mn1 O4 83.36(9) . .
O4 Mn1 O4 76.30(8) 3_675 .
O3 Mn1 O4 84.76(8) 2_545 .
C3 O4 Mn1 123.27(19) . 3_675
C3 O4 Mn1 132.6(2) . .
Mn1 O4 Mn1 103.70(8) 3_675 .
C1 O2 Mn1 119.7(2) . .
O3 C3 O4 122.7(3) . .
O3 C3 C2 117.9(3) . .
O4 C3 C2 119.2(3) . .
C3 O3 Mn1 130.15(19) . 2
C3 C2 C1 111.0(2) . .
C3 C2 C4 108.6(2) . .
C1 C2 C4 112.3(3) . .
O2 C1 O1 124.1(3) . .
O2 C1 C2 118.4(3) . .
O1 C1 C2 117.5(3) . .
C1 O1 Mn1 121.75(19) . 4_575
C5 C4 C2 114.2(3) . .
C6 C5 C4 111.6(3) . .
C5 C6 C7 114.9(4) . .

loop_
_geom_bond_atom_site_label_1
_geom_bond_atom_site_label_2
_geom_bond_distance
_geom_bond_site_symmetry_2
Mn1 O1 2.115(2) 4_675
Mn1 O2 2.126(2) .
Mn1 O1W 2.194(2) .
Mn1 O4 2.215(2) 3_675
Mn1 O3 2.247(2) 2_545
Mn1 O4 2.266(2) .
O4 C3 1.271(3) .
O4 Mn1 2.215(2) 3_675
O2 C1 1.253(3) .
C3 O3 1.253(3) .
C3 C2 1.525(4) .
O3 Mn1 2.247(2) 2
C2 C1 1.528(4) .
C2 C4 1.530(4) .
C1 O1 1.257(4) .
O1 Mn1 2.115(2) 4_575
C4 C5 1.520(5) .
C5 C6 1.511(5) .
C6 C7 1.515(6) .

loop_
_geom_hbond_atom_site_label_D
_geom_hbond_atom_site_label_H
_geom_hbond_atom_site_label_A
_geom_hbond_distance_DH
_geom_hbond_distance_HA
_geom_hbond_distance_DA
_geom_hbond_angle_DHA
_geom_hbond_site_symmetry_A
O1W H1WA O1 0.865(18) 2.07(2) 2.882(3) 156(3) 1_655
O1W H1WA O2 0.865(18) 2.49(3) 3.003(3) 119(3) 4_675
O1W H1WB O3 0.885(18) 2.04(2) 2.919(3) 171(5) 4_685
